data_4108244
loop_
_publ_author_name
'Neil C. Tomson'
'Andrew Yan'
'John Arnold'
'Robert G. Bergman'

_publ_contact_author_address
;Department of Chemistry
University of California at Berkeley
Berkeley, CA 94720-1460 (USA)
;
_publ_contact_author_email arnold@berkeley.edu
_publ_contact_author_name 'Prof. John Arnold'
_publ_contact_author_phone (+1)510-643-5181
_publ_section_title
;
 An Unusally Diverse Array of Products Formed upon Carbonylation of a
 Dialkylniobium Complex
;
_journal_name_full 'Journal of the American Chemical Society'
_journal_page_first 11262
_journal_page_last 11263
_journal_paper_doi 10.1021/ja803729k
_journal_volume 130
_journal_year 2008
_chemical_formula_moiety 'C36 H56 N3 Nb O'
_chemical_formula_sum 'C36 H56 N3 Nb O'
_chemical_formula_weight 639.75
_space_group_IT_number 2
_symmetry_cell_setting triclinic
_symmetry_Int_Tables_number 2
_symmetry_space_group_name_Hall '-P 1'
_symmetry_space_group_name_H-M 'P -1'
_atom_sites_solution_hydrogens geom
_atom_sites_solution_primary direct
_atom_sites_solution_secondary difmap
_audit_creation_method SHELXL-97
_cell_angle_alpha 81.504(2)
_cell_angle_beta 82.576(2)
_cell_angle_gamma 68.648(2)
_cell_formula_units_Z 2
_cell_length_a 9.8916(11)
_cell_length_b 11.5679(13)
_cell_length_c 16.3201(17)
_cell_measurement_reflns_used 3108
_cell_measurement_temperature 143(2)
_cell_measurement_theta_max 51.453
_cell_measurement_theta_min 4.720
_cell_volume 1714.4(3)
_computing_cell_refinement 'Bruker SAINT v7.07'
_computing_data_collection 'Bruker SMART v5.631'
_computing_data_reduction 'Bruker SAINT v7.07'
_computing_molecular_graphics 'Bruker-AXS XP v.6'
_computing_publication_material 'Bruker-AXS XP v.6'
_computing_structure_refinement 'SHELXL-97 (Sheldrick, 1997)'
_computing_structure_solution 'SHELXS-97 (Sheldrick, 1990)'
_diffrn_ambient_temperature 143(2)
_diffrn_measured_fraction_theta_full 0.972
_diffrn_measured_fraction_theta_max 0.972
_diffrn_measurement_device_type 'Bruker APEX'
_diffrn_measurement_method '\w scans'
_diffrn_radiation_monochromator graphite
_diffrn_radiation_probe x-ray
_diffrn_radiation_type MoK\a
_diffrn_radiation_wavelength 0.71073
_diffrn_reflns_av_R_equivalents 0.0242
_diffrn_reflns_av_sigmaI/netI 0.0510
_diffrn_reflns_limit_h_max 11
_diffrn_reflns_limit_h_min -12
_diffrn_reflns_limit_k_max 14
_diffrn_reflns_limit_k_min -11
_diffrn_reflns_limit_l_max 20
_diffrn_reflns_limit_l_min -17
_diffrn_reflns_number 11125
_diffrn_reflns_theta_full 26.38
_diffrn_reflns_theta_max 26.38
_diffrn_reflns_theta_min 2.17
_diffrn_source 'fine-focus sealed tube'
_diffrn_standards_decay_% 0
_diffrn_standards_interval_count 0
_diffrn_standards_interval_time 0
_diffrn_standards_number 0
_exptl_absorpt_coefficient_mu 0.382
_exptl_absorpt_correction_T_max 1
_exptl_absorpt_correction_T_min 0.841002
_exptl_absorpt_correction_type empirical
_exptl_absorpt_process_details 'Blessing, 1995'
_exptl_crystal_colour 'pale yellow'
_exptl_crystal_density_diffrn 1.239
_exptl_crystal_description block
_exptl_crystal_F_000 684
_exptl_crystal_size_max 0.30
_exptl_crystal_size_mid 0.22
_exptl_crystal_size_min 0.22
_refine_diff_density_max 1.256
_refine_diff_density_min -0.429
_refine_diff_density_rms 0.078
_refine_ls_extinction_method none
_refine_ls_goodness_of_fit_ref 1.073
_refine_ls_hydrogen_treatment constr
_refine_ls_matrix_type full
_refine_ls_number_parameters 370
_refine_ls_number_reflns 6837
_refine_ls_number_restraints 0
_refine_ls_restrained_S_all 1.073
_refine_ls_R_factor_all 0.0540
_refine_ls_R_factor_gt 0.0428
_refine_ls_shift/su_max 0.005
_refine_ls_shift/su_mean 0.000
_refine_ls_structure_factor_coef Fsqd
_refine_ls_weighting_details 'calc w=1/[\s^2^(Fo^2^)+(0.0600P)^2^+0.0000P] where P=(Fo^2^+2Fc^2^)/3'
_refine_ls_weighting_scheme calc
_refine_ls_wR_factor_gt 0.1023
_refine_ls_wR_factor_ref 0.1057
_reflns_number_gt 5647
_reflns_number_total 6837
_reflns_threshold_expression >2sigma(I)
_cod_data_source_file ja803729k-file005.cif
_cod_data_source_block n5c58txs
_cod_database_code 4108244

loop_
_symmetry_equiv_pos_as_xyz
'x, y, z'
'-x, -y, -z'

loop_
_atom_site_label
_atom_site_type_symbol
_atom_site_fract_x
_atom_site_fract_y
_atom_site_fract_z
_atom_site_U_iso_or_equiv
_atom_site_adp_type
_atom_site_occupancy
_atom_site_symmetry_multiplicity
_atom_site_calc_flag
_atom_site_refinement_flags
Nb1 Nb 0.20765(3) 0.18277(2) 0.251356(15) 0.02066(9) Uani 1 1 d .
O1 O 0.1600(2) 0.20544(18) 0.13869(12) 0.0327(5) Uani 1 1 d .
N1 N 0.0823(2) 0.3226(2) 0.28886(14) 0.0251(5) Uani 1 1 d .
N2 N 0.3455(2) -0.0181(2) 0.22283(13) 0.0198(5) Uani 1 1 d .
N3 N 0.4091(2) 0.18669(19) 0.28212(13) 0.0193(5) Uani 1 1 d .
C1 C 0.0389(4) 0.2909(3) 0.0959(2) 0.0447(9) Uani 1 1 d .
H1A H -0.0042 0.3684 0.1247 0.054 Uiso 1 1 calc R
C2 C -0.0727(4) 0.2282(5) 0.1018(2) 0.0676(13) Uani 1 1 d .
H2A H -0.1007 0.2076 0.1604 0.101 Uiso 1 1 calc R
H2B H -0.0307 0.1515 0.0744 0.101 Uiso 1 1 calc R
H2C H -0.1588 0.2848 0.0744 0.101 Uiso 1 1 calc R
C3 C 0.0878(5) 0.3253(4) 0.0065(2) 0.0617(12) Uani 1 1 d .
H3A H 0.1599 0.3654 0.0057 0.093 Uiso 1 1 calc R
H3B H 0.0035 0.3831 -0.0220 0.093 Uiso 1 1 calc R
H3C H 0.1314 0.2496 -0.0219 0.093 Uiso 1 1 calc R
C4 C -0.0382(3) 0.4245(3) 0.32375(19) 0.0284(6) Uani 1 1 d .
C5 C -0.1808(4) 0.4075(4) 0.3149(3) 0.0765(15) Uani 1 1 d .
H5A H -0.1810 0.3280 0.3456 0.115 Uiso 1 1 calc R
H5B H -0.1911 0.4072 0.2560 0.115 Uiso 1 1 calc R
H5C H -0.2623 0.4763 0.3374 0.115 Uiso 1 1 calc R
C6 C -0.0379(4) 0.5490(3) 0.2758(3) 0.0602(11) Uani 1 1 d .
H6A H 0.0542 0.5597 0.2814 0.090 Uiso 1 1 calc R
H6B H -0.1191 0.6177 0.2985 0.090 Uiso 1 1 calc R
H6C H -0.0485 0.5489 0.2169 0.090 Uiso 1 1 calc R
C7 C -0.0191(4) 0.4248(4) 0.4141(2) 0.0634(12) Uani 1 1 d .
H7A H -0.0189 0.3455 0.4451 0.095 Uiso 1 1 calc R
H7B H -0.0995 0.4938 0.4371 0.095 Uiso 1 1 calc R
H7C H 0.0735 0.4354 0.4185 0.095 Uiso 1 1 calc R
C8 C 0.2557(3) -0.0819(2) 0.20080(16) 0.0214(6) Uani 1 1 d .
C9 C 0.1555(3) -0.1071(2) 0.26342(16) 0.0229(6) Uani 1 1 d .
C10 C 0.0596(3) -0.1604(3) 0.24409(18) 0.0290(6) Uani 1 1 d .
H10A H -0.0080 -0.1785 0.2861 0.035 Uiso 1 1 calc R
C11 C 0.0626(4) -0.1868(3) 0.16397(19) 0.0350(7) Uani 1 1 d .
H11A H -0.0043 -0.2215 0.1507 0.042 Uiso 1 1 calc R
C12 C 0.1623(4) -0.1629(3) 0.10316(18) 0.0344(7) Uani 1 1 d .
H12A H 0.1645 -0.1837 0.0487 0.041 Uiso 1 1 calc R
C13 C 0.2604(3) -0.1089(3) 0.11920(17) 0.0265(6) Uani 1 1 d .
C14 C 0.1525(3) -0.0689(3) 0.34841(16) 0.0254(6) Uani 1 1 d .
H14A H 0.2553 -0.1011 0.3640 0.030 Uiso 1 1 calc R
C15 C 0.0998(3) 0.0739(3) 0.34193(17) 0.0283(6) Uani 1 1 d .
H15A H 0.1030 0.0963 0.3977 0.034 Uiso 1 1 calc R
H15B H -0.0040 0.1051 0.3305 0.034 Uiso 1 1 calc R
C16 C 0.0636(4) -0.1230(3) 0.41683(18) 0.0363(7) Uani 1 1 d .
H16A H 0.1006 -0.2142 0.4188 0.054 Uiso 1 1 calc R
H16B H -0.0389 -0.0901 0.4048 0.054 Uiso 1 1 calc R
H16C H 0.0723 -0.0992 0.4706 0.054 Uiso 1 1 calc R
C17 C 0.3630(4) -0.0803(3) 0.04836(17) 0.0339(7) Uani 1 1 d .
H17A H 0.4082 -0.0254 0.0674 0.041 Uiso 1 1 calc R
C18 C 0.2821(4) -0.0114(4) -0.0278(2) 0.0571(10) Uani 1 1 d .
H18A H 0.2030 0.0644 -0.0123 0.086 Uiso 1 1 calc R
H18B H 0.2415 -0.0656 -0.0492 0.086 Uiso 1 1 calc R
H18C H 0.3497 0.0112 -0.0708 0.086 Uiso 1 1 calc R
C19 C 0.4849(4) -0.1976(4) 0.0221(2) 0.0620(11) Uani 1 1 d .
H19A H 0.5385 -0.2436 0.0702 0.093 Uiso 1 1 calc R
H19B H 0.5515 -0.1740 -0.0212 0.093 Uiso 1 1 calc R
H19C H 0.4431 -0.2506 0.0003 0.093 Uiso 1 1 calc R
C20 C 0.5491(3) -0.2201(3) 0.2360(2) 0.0369(7) Uani 1 1 d .
H20A H 0.4790 -0.2514 0.2183 0.055 Uiso 1 1 calc R
H20B H 0.5749 -0.2591 0.2921 0.055 Uiso 1 1 calc R
H20C H 0.6369 -0.2406 0.1974 0.055 Uiso 1 1 calc R
C21 C 0.4819(3) -0.0805(2) 0.23650(16) 0.0227(6) Uani 1 1 d .
C22 C 0.5760(3) -0.0218(2) 0.25459(16) 0.0230(6) Uani 1 1 d .
H22A H 0.6759 -0.0732 0.2540 0.028 Uiso 1 1 calc R
C23 C 0.5455(3) 0.0983(2) 0.27293(16) 0.0211(6) Uani 1 1 d .
C24 C 0.6742(3) 0.1327(3) 0.28464(19) 0.0316(7) Uani 1 1 d .
H24A H 0.6684 0.2111 0.2503 0.047 Uiso 1 1 calc R
H24B H 0.7644 0.0663 0.2680 0.047 Uiso 1 1 calc R
H24C H 0.6735 0.1430 0.3432 0.047 Uiso 1 1 calc R
C25 C 0.4020(3) 0.3013(2) 0.31284(16) 0.0213(6) Uani 1 1 d .
C26 C 0.4017(3) 0.3042(2) 0.39863(17) 0.0247(6) Uani 1 1 d .
C27 C 0.3814(3) 0.4175(3) 0.4269(2) 0.0341(7) Uani 1 1 d .
H27A H 0.3818 0.4209 0.4847 0.041 Uiso 1 1 calc R
C28 C 0.3605(4) 0.5256(3) 0.3725(2) 0.0392(8) Uani 1 1 d .
H28A H 0.3407 0.6033 0.3930 0.047 Uiso 1 1 calc R
C29 C 0.3689(3) 0.5187(3) 0.2880(2) 0.0347(7) Uani 1 1 d .
H29A H 0.3590 0.5920 0.2506 0.042 Uiso 1 1 calc R
C30 C 0.3916(3) 0.4076(3) 0.25653(17) 0.0251(6) Uani 1 1 d .
C31 C 0.4264(3) 0.1876(3) 0.46109(17) 0.0273(6) Uani 1 1 d .
H31A H 0.4572 0.1137 0.4290 0.033 Uiso 1 1 calc R
C32 C 0.2877(4) 0.1905(3) 0.5152(2) 0.0410(8) Uani 1 1 d .
H32A H 0.2102 0.2020 0.4796 0.061 Uiso 1 1 calc R
H32B H 0.2577 0.2598 0.5495 0.061 Uiso 1 1 calc R
H32C H 0.3061 0.1116 0.5512 0.061 Uiso 1 1 calc R
C33 C 0.5479(4) 0.1696(3) 0.5163(2) 0.0433(8) Uani 1 1 d .
H33A H 0.5609 0.0942 0.5555 0.065 Uiso 1 1 calc R
H33B H 0.5218 0.2422 0.5472 0.065 Uiso 1 1 calc R
H33C H 0.6389 0.1607 0.4815 0.065 Uiso 1 1 calc R
C34 C 0.4137(3) 0.4023(3) 0.16247(18) 0.0311(7) Uani 1 1 d .
H34A H 0.4424 0.3133 0.1518 0.037 Uiso 1 1 calc R
C35 C 0.2769(4) 0.4784(3) 0.1184(2) 0.0441(8) Uani 1 1 d .
H35A H 0.1974 0.4491 0.1419 0.066 Uiso 1 1 calc R
H35B H 0.2959 0.4684 0.0590 0.066 Uiso 1 1 calc R
H35C H 0.2496 0.5668 0.1260 0.066 Uiso 1 1 calc R
C36 C 0.5376(4) 0.4492(4) 0.1252(2) 0.0495(9) Uani 1 1 d .
H36A H 0.5507 0.4455 0.0649 0.074 Uiso 1 1 calc R
H36B H 0.6279 0.3963 0.1501 0.074 Uiso 1 1 calc R
H36C H 0.5131 0.5356 0.1367 0.074 Uiso 1 1 calc R

loop_
_atom_site_aniso_label
_atom_site_aniso_U_11
_atom_site_aniso_U_22
_atom_site_aniso_U_33
_atom_site_aniso_U_23
_atom_site_aniso_U_13
_atom_site_aniso_U_12
Nb1 0.01852(13) 0.02163(14) 0.02236(14) -0.00564(9) -0.00378(9) -0.00574(9)
O1 0.0368(12) 0.0290(11) 0.0314(11) -0.0065(9) -0.0120(9) -0.0061(9)
N1 0.0218(12) 0.0239(12) 0.0296(13) -0.0064(10) -0.0022(10) -0.0066(10)
N2 0.0221(11) 0.0237(12) 0.0150(11) -0.0029(9) 0.0003(9) -0.0102(9)
N3 0.0218(11) 0.0195(11) 0.0179(11) -0.0013(9) -0.0017(9) -0.0089(9)
C1 0.0404(19) 0.048(2) 0.042(2) -0.0179(16) -0.0184(16) -0.0018(16)
C2 0.036(2) 0.111(4) 0.051(2) -0.029(2) -0.0105(18) -0.011(2)
C3 0.082(3) 0.050(2) 0.045(2) 0.0019(18) -0.033(2) -0.006(2)
C4 0.0210(14) 0.0232(14) 0.0394(17) -0.0102(12) 0.0007(12) -0.0043(11)
C5 0.029(2) 0.066(3) 0.138(4) -0.053(3) 0.007(2) -0.0093(19)
C6 0.051(2) 0.0316(19) 0.079(3) -0.0058(19) 0.014(2) 0.0016(16)
C7 0.057(2) 0.064(3) 0.043(2) -0.0230(19) 0.0014(19) 0.013(2)
C8 0.0233(14) 0.0186(13) 0.0227(14) -0.0038(11) -0.0023(11) -0.0070(11)
C9 0.0253(14) 0.0202(13) 0.0234(14) -0.0015(11) -0.0026(11) -0.0082(11)
C10 0.0270(15) 0.0295(16) 0.0332(16) -0.0004(13) -0.0019(13) -0.0146(12)
C11 0.0398(18) 0.0366(17) 0.0401(18) -0.0067(14) -0.0094(15) -0.0240(14)
C12 0.050(2) 0.0356(17) 0.0261(16) -0.0053(13) -0.0106(14) -0.0226(15)
C13 0.0358(16) 0.0255(15) 0.0205(14) -0.0034(11) -0.0033(12) -0.0130(12)
C14 0.0256(14) 0.0300(15) 0.0224(14) -0.0033(11) 0.0007(11) -0.0126(12)
C15 0.0282(15) 0.0343(16) 0.0273(15) -0.0113(12) 0.0013(12) -0.0149(13)
C16 0.0426(19) 0.0396(18) 0.0279(16) -0.0026(13) 0.0077(14) -0.0197(15)
C17 0.0480(19) 0.0385(17) 0.0225(15) -0.0096(13) 0.0036(13) -0.0235(15)
C18 0.061(3) 0.066(3) 0.036(2) 0.0137(18) 0.0016(18) -0.021(2)
C19 0.059(3) 0.061(3) 0.050(2) -0.0042(19) 0.022(2) -0.011(2)
C20 0.0337(17) 0.0271(16) 0.050(2) -0.0129(14) -0.0093(15) -0.0055(13)
C21 0.0249(14) 0.0237(14) 0.0181(13) -0.0031(11) 0.0018(11) -0.0078(11)
C22 0.0165(13) 0.0264(14) 0.0231(14) -0.0036(11) -0.0009(11) -0.0038(11)
C23 0.0206(13) 0.0250(14) 0.0177(13) 0.0016(10) -0.0010(11) -0.0099(11)
C24 0.0216(14) 0.0336(16) 0.0418(18) -0.0085(14) -0.0023(13) -0.0108(12)
C25 0.0183(13) 0.0213(13) 0.0265(14) -0.0047(11) -0.0011(11) -0.0088(10)
C26 0.0223(14) 0.0251(14) 0.0290(15) -0.0048(12) -0.0038(12) -0.0098(11)
C27 0.0349(17) 0.0384(18) 0.0348(17) -0.0138(14) -0.0037(14) -0.0155(14)
C28 0.0387(18) 0.0270(16) 0.057(2) -0.0165(15) -0.0027(16) -0.0137(14)
C29 0.0343(17) 0.0238(15) 0.047(2) 0.0004(14) -0.0046(15) -0.0124(13)
C30 0.0209(14) 0.0255(14) 0.0293(15) -0.0023(12) -0.0002(12) -0.0095(11)
C31 0.0338(16) 0.0316(16) 0.0187(14) -0.0008(11) -0.0047(12) -0.0141(13)
C32 0.0420(19) 0.0441(19) 0.0338(18) 0.0030(15) -0.0054(15) -0.0137(15)
C33 0.044(2) 0.054(2) 0.0372(18) 0.0025(16) -0.0164(16) -0.0223(17)
C34 0.0361(17) 0.0250(15) 0.0301(16) 0.0021(12) 0.0013(13) -0.0114(13)
C35 0.0391(19) 0.052(2) 0.0386(19) 0.0036(16) -0.0043(15) -0.0152(16)
C36 0.043(2) 0.064(2) 0.041(2) 0.0097(17) 0.0005(16) -0.0246(18)

loop_
_atom_type_symbol
_atom_type_description
_atom_type_scat_dispersion_real
_atom_type_scat_dispersion_imag
_atom_type_scat_source
C C 0.0033 0.0016 'International Tables Vol C Tables 4.2.6.8 and 6.1.1.4'
H H 0.0000 0.0000 'International Tables Vol C Tables 4.2.6.8 and 6.1.1.4'
N N 0.0061 0.0033 'International Tables Vol C Tables 4.2.6.8 and 6.1.1.4'
O O 0.0106 0.0060 'International Tables Vol C Tables 4.2.6.8 and 6.1.1.4'
Nb Nb -2.0727 0.6215 'International Tables Vol C Tables 4.2.6.8 and 6.1.1.4'

loop_
_geom_angle_atom_site_label_1
_geom_angle_atom_site_label_2
_geom_angle_atom_site_label_3
_geom_angle
N1 Nb1 O1 101.37(9)
N1 Nb1 N3 101.17(9)
O1 Nb1 N3 122.00(9)
N1 Nb1 C15 89.30(10)
O1 Nb1 C15 116.09(10)
N3 Nb1 C15 116.90(9)
N1 Nb1 N2 168.44(9)
O1 Nb1 N2 84.15(8)
N3 Nb1 N2 84.09(8)
C15 Nb1 N2 79.14(9)
C1 O1 Nb1 132.62(19)
C4 N1 Nb1 169.6(2)
C21 N2 C8 120.0(2)
C21 N2 Nb1 127.65(18)
C8 N2 Nb1 111.40(16)
C23 N3 C25 115.6(2)
C23 N3 Nb1 128.48(18)
C25 N3 Nb1 115.83(16)
O1 C1 C2 106.9(3)
O1 C1 C3 110.5(3)
C2 C1 C3 112.4(3)
O1 C1 H1A 109.0
C2 C1 H1A 109.0
C3 C1 H1A 109.0
C1 C2 H2A 109.5
C1 C2 H2B 109.5
H2A C2 H2B 109.5
C1 C2 H2C 109.5
H2A C2 H2C 109.5
H2B C2 H2C 109.5
C1 C3 H3A 109.5
C1 C3 H3B 109.5
H3A C3 H3B 109.5
C1 C3 H3C 109.5
H3A C3 H3C 109.5
H3B C3 H3C 109.5
N1 C4 C7 109.6(2)
N1 C4 C5 109.0(2)
C7 C4 C5 110.7(3)
N1 C4 C6 109.0(2)
C7 C4 C6 109.0(3)
C5 C4 C6 109.5(3)
C4 C5 H5A 109.5
C4 C5 H5B 109.5
H5A C5 H5B 109.5
C4 C5 H5C 109.5
H5A C5 H5C 109.5
H5B C5 H5C 109.5
C4 C6 H6A 109.5
C4 C6 H6B 109.5
H6A C6 H6B 109.5
C4 C6 H6C 109.5
H6A C6 H6C 109.5
H6B C6 H6C 109.5
C4 C7 H7A 109.5
C4 C7 H7B 109.5
H7A C7 H7B 109.5
C4 C7 H7C 109.5
H7A C7 H7C 109.5
H7B C7 H7C 109.5
C13 C8 C9 121.2(2)
C13 C8 N2 121.7(2)
C9 C8 N2 116.9(2)
C10 C9 C8 119.3(2)
C10 C9 C14 123.0(2)
C8 C9 C14 117.7(2)
C11 C10 C9 120.1(3)
C11 C10 H10A 120.0
C9 C10 H10A 120.0
C12 C11 C10 120.2(3)
C12 C11 H11A 119.9
C10 C11 H11A 119.9
C11 C12 C13 122.0(3)
C11 C12 H12A 119.0
C13 C12 H12A 119.0
C12 C13 C8 117.3(3)
C12 C13 C17 119.1(2)
C8 C13 C17 123.6(3)
C9 C14 C15 108.6(2)
C9 C14 C16 114.1(2)
C15 C14 C16 112.1(2)
C9 C14 H14A 107.2
C15 C14 H14A 107.2
C16 C14 H14A 107.2
C14 C15 Nb1 121.70(19)
C14 C15 H15A 106.9
Nb1 C15 H15A 106.9
C14 C15 H15B 106.9
Nb1 C15 H15B 106.9
H15A C15 H15B 106.7
C14 C16 H16A 109.5
C14 C16 H16B 109.5
H16A C16 H16B 109.5
C14 C16 H16C 109.5
H16A C16 H16C 109.5
H16B C16 H16C 109.5
C13 C17 C19 112.6(3)
C13 C17 C18 111.4(3)
C19 C17 C18 108.1(3)
C13 C17 H17A 108.2
C19 C17 H17A 108.2
C18 C17 H17A 108.2
C17 C18 H18A 109.5
C17 C18 H18B 109.5
H18A C18 H18B 109.5
C17 C18 H18C 109.5
H18A C18 H18C 109.5
H18B C18 H18C 109.5
C17 C19 H19A 109.5
C17 C19 H19B 109.5
H19A C19 H19B 109.5
C17 C19 H19C 109.5
H19A C19 H19C 109.5
H19B C19 H19C 109.5
C21 C20 H20A 109.5
C21 C20 H20B 109.5
H20A C20 H20B 109.5
C21 C20 H20C 109.5
H20A C20 H20C 109.5
H20B C20 H20C 109.5
N2 C21 C22 122.3(2)
N2 C21 C20 122.4(2)
C22 C21 C20 115.3(2)
C23 C22 C21 130.2(2)
C23 C22 H22A 114.9
C21 C22 H22A 114.9
N3 C23 C22 125.4(2)
N3 C23 C24 118.2(2)
C22 C23 C24 116.4(2)
C23 C24 H24A 109.5
C23 C24 H24B 109.5
H24A C24 H24B 109.5
C23 C24 H24C 109.5
H24A C24 H24C 109.5
H24B C24 H24C 109.5
C30 C25 C26 121.0(2)
C30 C25 N3 119.5(2)
C26 C25 N3 119.5(2)
C27 C26 C25 118.3(3)
C27 C26 C31 119.2(3)
C25 C26 C31 122.5(2)
C28 C27 C26 121.3(3)
C28 C27 H27A 119.4
C26 C27 H27A 119.4
C29 C28 C27 119.2(3)
C29 C28 H28A 120.4
C27 C28 H28A 120.4
C28 C29 C30 121.7(3)
C28 C29 H29A 119.2
C30 C29 H29A 119.2
C29 C30 C25 118.3(3)
C29 C30 C34 119.5(3)
C25 C30 C34 122.0(2)
C32 C31 C26 112.0(2)
C32 C31 C33 109.7(2)
C26 C31 C33 111.6(2)
C32 C31 H31A 107.8
C26 C31 H31A 107.8
C33 C31 H31A 107.8
C31 C32 H32A 109.5
C31 C32 H32B 109.5
H32A C32 H32B 109.5
C31 C32 H32C 109.5
H32A C32 H32C 109.5
H32B C32 H32C 109.5
C31 C33 H33A 109.5
C31 C33 H33B 109.5
H33A C33 H33B 109.5
C31 C33 H33C 109.5
H33A C33 H33C 109.5
H33B C33 H33C 109.5
C35 C34 C30 113.0(3)
C35 C34 C36 109.0(3)
C30 C34 C36 110.1(3)
C35 C34 H34A 108.2
C30 C34 H34A 108.2
C36 C34 H34A 108.2
C34 C35 H35A 109.5
C34 C35 H35B 109.5
H35A C35 H35B 109.5
C34 C35 H35C 109.5
H35A C35 H35C 109.5
H35B C35 H35C 109.5
C34 C36 H36A 109.5
C34 C36 H36B 109.5
H36A C36 H36B 109.5
C34 C36 H36C 109.5
H36A C36 H36C 109.5
H36B C36 H36C 109.5

loop_
_geom_bond_atom_site_label_1
_geom_bond_atom_site_label_2
_geom_bond_distance
Nb1 N1 1.779(2)
Nb1 O1 1.9139(19)
Nb1 N3 2.134(2)
Nb1 C15 2.220(3)
Nb1 N2 2.307(2)
O1 C1 1.432(4)
N1 C4 1.460(3)
N2 C21 1.309(3)
N2 C8 1.449(3)
N3 C23 1.369(3)
N3 C25 1.460(3)
C1 C2 1.513(5)
C1 C3 1.519(5)
C1 H1A 1.0000
C2 H2A 0.9800
C2 H2B 0.9800
C2 H2C 0.9800
C3 H3A 0.9800
C3 H3B 0.9800
C3 H3C 0.9800
C4 C7 1.511(5)
C4 C5 1.521(5)
C4 C6 1.535(5)
C5 H5A 0.9800
C5 H5B 0.9800
C5 H5C 0.9800
C6 H6A 0.9800
C6 H6B 0.9800
C6 H6C 0.9800
C7 H7A 0.9800
C7 H7B 0.9800
C7 H7C 0.9800
C8 C13 1.404(4)
C8 C9 1.405(4)
C9 C10 1.393(4)
C9 C14 1.511(4)
C10 C11 1.380(4)
C10 H10A 0.9500
C11 C12 1.378(4)
C11 H11A 0.9500
C12 C13 1.398(4)
C12 H12A 0.9500
C13 C17 1.518(4)
C14 C15 1.531(4)
C14 C16 1.534(4)
C14 H14A 1.0000
C15 H15A 0.9900
C15 H15B 0.9900
C16 H16A 0.9800
C16 H16B 0.9800
C16 H16C 0.9800
C17 C19 1.525(5)
C17 C18 1.523(4)
C17 H17A 1.0000
C18 H18A 0.9800
C18 H18B 0.9800
C18 H18C 0.9800
C19 H19A 0.9800
C19 H19B 0.9800
C19 H19C 0.9800
C20 C21 1.507(4)
C20 H20A 0.9800
C20 H20B 0.9800
C20 H20C 0.9800
C21 C22 1.416(4)
C22 C23 1.380(4)
C22 H22A 0.9500
C23 C24 1.507(4)
C24 H24A 0.9800
C24 H24B 0.9800
C24 H24C 0.9800
C25 C30 1.402(4)
C25 C26 1.405(4)
C26 C27 1.390(4)
C26 C31 1.528(4)
C27 C28 1.389(4)
C27 H27A 0.9500
C28 C29 1.382(4)
C28 H28A 0.9500
C29 C30 1.387(4)
C29 H29A 0.9500
C30 C34 1.529(4)
C31 C32 1.525(4)
C31 C33 1.531(4)
C31 H31A 1.0000
C32 H32A 0.9800
C32 H32B 0.9800
C32 H32C 0.9800
C33 H33A 0.9800
C33 H33B 0.9800
C33 H33C 0.9800
C34 C35 1.523(4)
C34 C36 1.536(4)
C34 H34A 1.0000
C35 H35A 0.9800
C35 H35B 0.9800
C35 H35C 0.9800
C36 H36A 0.9800
C36 H36B 0.9800
C36 H36C 0.9800

loop_
_geom_torsion_atom_site_label_1
_geom_torsion_atom_site_label_2
_geom_torsion_atom_site_label_3
_geom_torsion_atom_site_label_4
_geom_torsion
N1 Nb1 O1 C1 -13.7(3)
N3 Nb1 O1 C1 -124.8(3)
C15 Nb1 O1 C1 81.1(3)
N2 Nb1 O1 C1 156.0(3)
O1 Nb1 N1 C4 90.0(11)
N3 Nb1 N1 C4 -143.8(11)
C15 Nb1 N1 C4 -26.5(11)
N2 Nb1 N1 C4 -27.6(14)
N1 Nb1 N2 C21 -110.8(5)
O1 Nb1 N2 C21 130.0(2)
N3 Nb1 N2 C21 6.9(2)
C15 Nb1 N2 C21 -112.0(2)
N1 Nb1 N2 C8 58.1(5)
O1 Nb1 N2 C8 -61.03(17)
N3 Nb1 N2 C8 175.87(17)
C15 Nb1 N2 C8 56.99(17)
N1 Nb1 N3 C23 175.6(2)
O1 Nb1 N3 C23 -73.3(2)
C15 Nb1 N3 C23 80.7(2)
N2 Nb1 N3 C23 6.0(2)
N1 Nb1 N3 C25 -8.00(19)
O1 Nb1 N3 C25 103.12(18)
C15 Nb1 N3 C25 -102.94(18)
N2 Nb1 N3 C25 -177.58(17)
Nb1 O1 C1 C2 -91.7(3)
Nb1 O1 C1 C3 145.8(2)
Nb1 N1 C4 C7 93.3(11)
Nb1 N1 C4 C5 -28.0(12)
Nb1 N1 C4 C6 -147.5(10)
C21 N2 C8 C13 -81.1(3)
Nb1 N2 C8 C13 109.0(2)
C21 N2 C8 C9 103.6(3)
Nb1 N2 C8 C9 -66.3(2)
C13 C8 C9 C10 0.2(4)
N2 C8 C9 C10 175.6(2)
C13 C8 C9 C14 -176.8(2)
N2 C8 C9 C14 -1.5(4)
C8 C9 C10 C11 -0.6(4)
C14 C9 C10 C11 176.3(3)
C9 C10 C11 C12 1.3(5)
C10 C11 C12 C13 -1.6(5)
C11 C12 C13 C8 1.3(4)
C11 C12 C13 C17 -177.5(3)
C9 C8 C13 C12 -0.5(4)
N2 C8 C13 C12 -175.7(2)
C9 C8 C13 C17 178.2(3)
N2 C8 C13 C17 3.0(4)
C10 C9 C14 C15 -110.9(3)
C8 C9 C14 C15 66.0(3)
C10 C9 C14 C16 14.9(4)
C8 C9 C14 C16 -168.2(2)
C9 C14 C15 Nb1 -54.6(3)
C16 C14 C15 Nb1 178.5(2)
N1 Nb1 C15 C14 -179.5(2)
O1 Nb1 C15 C14 78.2(2)
N3 Nb1 C15 C14 -77.3(2)
N2 Nb1 C15 C14 0.3(2)
C12 C13 C17 C19 -73.2(4)
C8 C13 C17 C19 108.1(3)
C12 C13 C17 C18 48.4(4)
C8 C13 C17 C18 -130.3(3)
C8 N2 C21 C22 177.1(2)
Nb1 N2 C21 C22 -14.7(4)
C8 N2 C21 C20 -4.3(4)
Nb1 N2 C21 C20 163.8(2)
N2 C21 C22 C23 10.3(4)
C20 C21 C22 C23 -168.4(3)
C25 N3 C23 C22 171.8(2)
Nb1 N3 C23 C22 -11.8(4)
C25 N3 C23 C24 -7.4(3)
Nb1 N3 C23 C24 169.00(18)
C21 C22 C23 N3 4.0(5)
C21 C22 C23 C24 -176.8(3)
C23 N3 C25 C30 99.7(3)
Nb1 N3 C25 C30 -77.2(3)
C23 N3 C25 C26 -82.0(3)
Nb1 N3 C25 C26 101.1(2)
C30 C25 C26 C27 4.1(4)
N3 C25 C26 C27 -174.2(2)
C30 C25 C26 C31 -174.4(2)
N3 C25 C26 C31 7.3(4)
C25 C26 C27 C28 0.5(4)
C31 C26 C27 C28 179.1(3)
C26 C27 C28 C29 -3.9(5)
C27 C28 C29 C30 2.8(5)
C28 C29 C30 C25 1.8(4)
C28 C29 C30 C34 -174.5(3)
C26 C25 C30 C29 -5.3(4)
N3 C25 C30 C29 173.1(2)
C26 C25 C30 C34 170.9(3)
N3 C25 C30 C34 -10.8(4)
C27 C26 C31 C32 72.1(3)
C25 C26 C31 C32 -109.3(3)
C27 C26 C31 C33 -51.3(4)
C25 C26 C31 C33 127.2(3)
C29 C30 C34 C35 -68.2(4)
C25 C30 C34 C35 115.6(3)
C29 C30 C34 C36 53.9(4)
C25 C30 C34 C36 -122.2(3)
